data_7238983
loop_
_publ_author_name
'Shevchuk, Michael V.'
'Kukhar, Valery P.'
'R\"oschenthaler, Gerd-Volker'
'Bassil, Bassem S.'
'Kawada, Kosuke'
'Soloshonok, Vadim A.'
'Sorochinsky, Alexander E.'

_publ_section_title
;
 New asymmetric approach to \b-trifluoromethyl isoserines
;
_journal_issue 18
_journal_name_full 'RSC Advances'
_journal_page_first 6479
_journal_paper_doi 10.1039/c3ra40687c
_journal_volume 3
_journal_year 2013
_chemical_formula_sum 'C9 H16 F3 N O4 S'
_chemical_formula_weight 291.29
_space_group_IT_number 19
_space_group_name_Hall 'P 2ac 2ab'
_space_group_name_H-M_alt 'P 21 21 21'
_symmetry_cell_setting orthorhombic
_symmetry_space_group_name_H-M 'P 21 21 21'
_atom_sites_solution_hydrogens geom
_atom_sites_solution_primary direct
_atom_sites_solution_secondary difmap
_audit_creation_method SHELXL-97
_cell_angle_alpha 90.00
_cell_angle_beta 90.00
_cell_angle_gamma 90.00
_cell_formula_units_Z 8
_cell_length_a 10.706(2)
_cell_length_b 14.746(3)
_cell_length_c 16.870(4)
_cell_measurement_reflns_used 8397
_cell_measurement_temperature 100(2)
_cell_measurement_theta_max 30.44
_cell_measurement_theta_min 2.64
_cell_volume 2663.3(10)
_computing_cell_refinement 'Bruker SAINT'
_computing_data_collection 'Bruker APEX2'
_computing_data_reduction 'Bruker SAINT'
_computing_molecular_graphics 'Bruker SHELXTL'
_computing_publication_material 'Bruker SHELXTL'
_computing_structure_refinement 'SHELXL-97 (Sheldrick, 2008)'
_computing_structure_solution 'SHELXS-97 (Sheldrick, 2008)'
_diffrn_ambient_temperature 100(2)
_diffrn_measured_fraction_theta_full 0.998
_diffrn_measured_fraction_theta_max 0.998
_diffrn_measurement_device_type 'Bruker APEX-II CCD'
_diffrn_measurement_method '\f and \w scans'
_diffrn_radiation_monochromator graphite
_diffrn_radiation_source 'fine-focus sealed tube'
_diffrn_radiation_type MoK\a
_diffrn_radiation_wavelength 0.71073
_diffrn_reflns_av_R_equivalents 0.0696
_diffrn_reflns_av_sigmaI/netI 0.0191
_diffrn_reflns_limit_h_max 15
_diffrn_reflns_limit_h_min -15
_diffrn_reflns_limit_k_max 21
_diffrn_reflns_limit_k_min -21
_diffrn_reflns_limit_l_max 24
_diffrn_reflns_limit_l_min -24
_diffrn_reflns_number 166854
_diffrn_reflns_theta_full 30.51
_diffrn_reflns_theta_max 30.51
_diffrn_reflns_theta_min 3.57
_exptl_absorpt_coefficient_mu 0.285
_exptl_absorpt_correction_T_max 0.9193
_exptl_absorpt_correction_T_min 0.8944
_exptl_absorpt_correction_type multi-scan
_exptl_absorpt_process_details SADABS
_exptl_crystal_colour colourless
_exptl_crystal_density_diffrn 1.453
_exptl_crystal_density_method 'not measured'
_exptl_crystal_description block
_exptl_crystal_F_000 1216
_exptl_crystal_size_max 0.40
_exptl_crystal_size_mid 0.40
_exptl_crystal_size_min 0.30
_refine_diff_density_max 0.312
_refine_diff_density_min -0.355
_refine_diff_density_rms 0.053
_refine_ls_abs_structure_details 'Flack H D (1983), Acta Cryst. A39, 876-881'
_refine_ls_abs_structure_Flack -0.03(3)
_refine_ls_extinction_method none
_refine_ls_goodness_of_fit_ref 1.026
_refine_ls_hydrogen_treatment constr
_refine_ls_matrix_type full
_refine_ls_number_parameters 325
_refine_ls_number_reflns 8110
_refine_ls_number_restraints 0
_refine_ls_restrained_S_all 1.026
_refine_ls_R_factor_all 0.0262
_refine_ls_R_factor_gt 0.0242
_refine_ls_shift/su_max 0.001
_refine_ls_shift/su_mean 0.000
_refine_ls_structure_factor_coef Fsqd
_refine_ls_weighting_details 'calc w=1/[\s^2^(Fo^2^)+(0.0300P)^2^+0.6000P] where P=(Fo^2^+2Fc^2^)/3'
_refine_ls_weighting_scheme calc
_refine_ls_wR_factor_gt 0.0594
_refine_ls_wR_factor_ref 0.0601
_reflns_number_gt 7699
_reflns_number_total 8110
_reflns_threshold_expression >2sigma(I)
_cod_data_source_file c3ra40687c.txt
_cod_data_source_block try1
_cod_depositor_comments
;
The following automatic conversions were performed:

data item '_symmetry_cell_setting' value 'Orthorhombic' was changed
to 'orthorhombic' in accordance with the
/home/saulius/struct/COD-crude-data/automatic-downloads/DataCite-retrospective/RSC/depositions/lib/dictionaries/cif_core.dic
dictionary named 'cif_core.dic' version 2.4.2 last updated on
2011-04-26.

Automatic conversion script
Id: cif_fix_values 6909 2019-04-08 15:41:33Z antanas 
;
_cod_original_sg_symbol_H-M P2(1)2(1)2(1)
_cod_database_code 7238983

loop_
_symmetry_equiv_pos_as_xyz
'x, y, z'
'x+1/2, -y+1/2, -z'
'-x, y+1/2, -z+1/2'
'-x+1/2, -y, z+1/2'

loop_
_atom_site_label
_atom_site_type_symbol
_atom_site_fract_x
_atom_site_fract_y
_atom_site_fract_z
_atom_site_U_iso_or_equiv
_atom_site_adp_type
_atom_site_occupancy
_atom_site_symmetry_multiplicity
_atom_site_calc_flag
_atom_site_refinement_flags
C1 C 1.15364(13) 0.92232(9) 0.60858(8) 0.0297(3) Uani 1 1 d .
H1B H 1.1204 0.9835 0.6001 0.045 Uiso 1 1 calc R
H1C H 1.1836 0.8976 0.5581 0.045 Uiso 1 1 calc R
H1D H 1.2230 0.9250 0.6464 0.045 Uiso 1 1 calc R
C2 C 1.09204(10) 0.77908(7) 0.65395(6) 0.01568(18) Uani 1 1 d .
C3 C 0.98347(10) 0.72110(7) 0.68349(6) 0.01400(17) Uani 1 1 d .
H3A H 0.9199 0.7185 0.6401 0.017 Uiso 1 1 calc R
C4 C 0.92157(10) 0.76692(7) 0.75544(6) 0.01437(18) Uani 1 1 d .
H4B H 0.8884 0.8267 0.7371 0.017 Uiso 1 1 calc R
C5 C 1.15381(11) 0.89828(9) 0.90080(7) 0.0226(2) Uani 1 1 d .
C6 C 1.22634(13) 0.91197(11) 0.82409(8) 0.0332(3) Uani 1 1 d .
H6B H 1.3143 0.9239 0.8364 0.050 Uiso 1 1 calc R
H6C H 1.1914 0.9636 0.7951 0.050 Uiso 1 1 calc R
H6D H 1.2200 0.8572 0.7914 0.050 Uiso 1 1 calc R
C7 C 1.20578(13) 0.82151(11) 0.95130(8) 0.0312(3) Uani 1 1 d .
H7A H 1.2932 0.8342 0.9644 0.047 Uiso 1 1 calc R
H7B H 1.2005 0.7644 0.9218 0.047 Uiso 1 1 calc R
H7C H 1.1570 0.8165 1.0003 0.047 Uiso 1 1 calc R
C8 C 0.81076(11) 0.71187(9) 0.78556(7) 0.0227(2) Uani 1 1 d .
C9 C 1.14868(14) 0.98712(11) 0.94746(10) 0.0358(3) Uani 1 1 d .
H9A H 1.2333 1.0044 0.9637 0.054 Uiso 1 1 calc R
H9B H 1.0964 0.9790 0.9946 0.054 Uiso 1 1 calc R
H9C H 1.1131 1.0349 0.9140 0.054 Uiso 1 1 calc R
C10 C 0.95727(13) 0.83644(11) 1.14604(8) 0.0341(3) Uani 1 1 d .
H10A H 1.0429 0.8219 1.1622 0.051 Uiso 1 1 calc R
H10B H 0.9544 0.8452 1.0885 0.051 Uiso 1 1 calc R
H10C H 0.9017 0.7865 1.1609 0.051 Uiso 1 1 calc R
C11 C 0.91517(10) 0.92277(9) 1.18721(7) 0.0222(2) Uani 1 1 d .
C12 C 0.68276(9) 1.01920(7) 1.02046(6) 0.01419(18) Uani 1 1 d .
H12A H 0.6361 1.0545 1.0615 0.017 Uiso 1 1 calc R
C14 C 0.74722(10) 1.08837(7) 0.96557(6) 0.01457(17) Uani 1 1 d .
H14A H 0.6822 1.1192 0.9326 0.017 Uiso 1 1 calc R
C15 C 0.80854(10) 1.15853(7) 1.01961(7) 0.0180(2) Uani 1 1 d .
C16 C 0.99375(14) 1.23049(10) 1.05915(9) 0.0343(3) Uani 1 1 d .
H16A H 1.0834 1.2305 1.0475 0.051 Uiso 1 1 calc R
H16B H 0.9806 1.2148 1.1150 0.051 Uiso 1 1 calc R
H16C H 0.9593 1.2909 1.0487 0.051 Uiso 1 1 calc R
C17 C 0.99771(14) 1.00462(12) 1.16994(9) 0.0407(4) Uani 1 1 d .
H17A H 1.0841 0.9908 1.1849 0.061 Uiso 1 1 calc R
H17B H 0.9680 1.0568 1.2006 0.061 Uiso 1 1 calc R
H17C H 0.9941 1.0189 1.1132 0.061 Uiso 1 1 calc R
C18 C 0.58767(10) 0.96024(8) 0.97703(7) 0.0185(2) Uani 1 1 d .
C19 C 0.90566(13) 0.90813(10) 1.27693(7) 0.0281(3) Uani 1 1 d .
H19A H 0.9880 0.8918 1.2980 0.042 Uiso 1 1 calc R
H19B H 0.8463 0.8591 1.2879 0.042 Uiso 1 1 calc R
H19C H 0.8766 0.9641 1.3023 0.042 Uiso 1 1 calc R
F1 F 0.84425(8) 0.63895(6) 0.82747(5) 0.03541(19) Uani 1 1 d .
F2 F 0.73893(7) 0.76240(6) 0.83322(5) 0.03589(19) Uani 1 1 d .
F3 F 0.73788(8) 0.68243(6) 0.72620(5) 0.03294(18) Uani 1 1 d .
F4 F 0.52721(7) 0.90600(5) 1.02806(5) 0.02653(16) Uani 1 1 d .
F5 F 0.49970(7) 1.01301(5) 0.94263(4) 0.02467(15) Uani 1 1 d .
F6 F 0.63597(7) 0.90808(5) 0.92098(5) 0.02815(16) Uani 1 1 d .
N1 N 1.01115(9) 0.78516(6) 0.81794(5) 0.01560(16) Uani 1 1 d .
H1A H 1.0759 0.7494 0.8253 0.019 Uiso 1 1 calc R
N2 N 0.77486(8) 0.96486(6) 1.06166(5) 0.01481(16) Uani 1 1 d .
H2B H 0.8382 0.9399 1.0366 0.018 Uiso 1 1 calc R
O1 O 1.05612(8) 0.86450(6) 0.63981(5) 0.02129(17) Uani 1 1 d .
O2 O 1.02379(7) 0.63174(5) 0.69815(4) 0.01704(14) Uani 1 1 d .
H2A H 1.0729 0.6315 0.7370 0.026 Uiso 1 1 calc R
O3 O 1.19589(8) 0.75116(6) 0.64221(5) 0.02315(17) Uani 1 1 d .
O4 O 0.92915(8) 0.84922(6) 0.95216(5) 0.02135(17) Uani 1 1 d .
O5 O 0.93156(8) 1.16450(6) 1.00926(6) 0.02292(17) Uani 1 1 d .
O6 O 0.68042(8) 0.86865(6) 1.17693(5) 0.01973(16) Uani 1 1 d .
O7 O 0.74954(10) 1.20373(6) 1.06577(6) 0.0301(2) Uani 1 1 d .
O8 O 0.82855(8) 1.04142(6) 0.91563(5) 0.01797(15) Uani 1 1 d .
H8A H 0.8650 1.0783 0.8856 0.027 Uiso 1 1 calc R
S1 S 0.98840(2) 0.875807(17) 0.875681(15) 0.01579(5) Uani 1 1 d .
S2 S 0.75501(2) 0.952062(17) 1.157849(14) 0.01501(5) Uani 1 1 d .

loop_
_atom_site_aniso_label
_atom_site_aniso_U_11
_atom_site_aniso_U_22
_atom_site_aniso_U_33
_atom_site_aniso_U_23
_atom_site_aniso_U_13
_atom_site_aniso_U_12
C1 0.0318(6) 0.0254(6) 0.0319(7) 0.0110(5) -0.0028(5) -0.0116(5)
C2 0.0195(4) 0.0171(5) 0.0105(4) -0.0001(4) -0.0009(4) -0.0009(4)
C3 0.0162(4) 0.0129(4) 0.0129(4) -0.0004(3) 0.0000(4) 0.0007(4)
C4 0.0135(4) 0.0143(4) 0.0153(4) -0.0011(4) 0.0002(3) -0.0008(3)
C5 0.0203(5) 0.0280(6) 0.0196(5) -0.0097(4) -0.0010(4) -0.0025(4)
C6 0.0268(6) 0.0464(8) 0.0265(6) -0.0074(6) 0.0037(5) -0.0137(6)
C7 0.0234(6) 0.0445(8) 0.0256(6) -0.0067(6) -0.0065(5) 0.0083(5)
C8 0.0202(5) 0.0249(6) 0.0230(5) -0.0045(4) 0.0049(4) -0.0059(4)
C9 0.0310(7) 0.0363(7) 0.0400(8) -0.0225(6) -0.0040(6) -0.0046(6)
C10 0.0273(6) 0.0534(9) 0.0215(6) -0.0015(6) -0.0034(5) 0.0172(6)
C11 0.0154(5) 0.0366(6) 0.0147(5) 0.0040(4) -0.0017(4) -0.0042(4)
C12 0.0134(4) 0.0146(4) 0.0145(4) 0.0007(3) 0.0010(3) -0.0003(3)
C14 0.0155(4) 0.0132(4) 0.0150(4) 0.0009(3) 0.0014(4) 0.0001(4)
C15 0.0191(5) 0.0148(5) 0.0200(5) 0.0007(4) 0.0001(4) -0.0022(4)
C16 0.0309(7) 0.0294(6) 0.0426(8) -0.0043(6) -0.0066(6) -0.0143(6)
C17 0.0285(7) 0.0627(10) 0.0310(7) 0.0123(6) -0.0069(6) -0.0249(7)
C18 0.0153(4) 0.0204(5) 0.0199(5) 0.0009(4) -0.0013(4) -0.0028(4)
C19 0.0269(6) 0.0431(7) 0.0142(5) 0.0033(5) -0.0025(4) -0.0036(5)
F1 0.0427(5) 0.0297(4) 0.0339(4) 0.0107(3) 0.0085(4) -0.0101(4)
F2 0.0229(4) 0.0423(5) 0.0425(5) -0.0163(4) 0.0161(4) -0.0076(3)
F3 0.0245(4) 0.0430(4) 0.0314(4) -0.0085(3) -0.0003(3) -0.0157(3)
F4 0.0237(3) 0.0270(4) 0.0289(4) 0.0068(3) -0.0020(3) -0.0115(3)
F5 0.0179(3) 0.0313(4) 0.0248(3) 0.0046(3) -0.0058(3) -0.0011(3)
F6 0.0272(4) 0.0271(4) 0.0302(4) -0.0132(3) 0.0006(3) -0.0043(3)
N1 0.0158(4) 0.0155(4) 0.0155(4) -0.0042(3) -0.0022(3) 0.0028(3)
N2 0.0156(4) 0.0173(4) 0.0115(4) 0.0012(3) 0.0017(3) 0.0011(3)
O1 0.0214(4) 0.0165(4) 0.0260(4) 0.0062(3) -0.0019(3) -0.0028(3)
O2 0.0219(4) 0.0126(3) 0.0166(3) -0.0005(3) -0.0015(3) 0.0026(3)
O3 0.0198(4) 0.0250(4) 0.0246(4) -0.0006(3) 0.0054(3) 0.0009(3)
O4 0.0254(4) 0.0229(4) 0.0158(4) -0.0014(3) 0.0051(3) 0.0035(3)
O5 0.0184(4) 0.0222(4) 0.0281(4) -0.0015(3) 0.0003(3) -0.0054(3)
O6 0.0203(4) 0.0213(4) 0.0176(4) 0.0042(3) 0.0024(3) -0.0064(3)
O7 0.0283(4) 0.0274(4) 0.0347(5) -0.0150(4) 0.0068(4) -0.0034(4)
O8 0.0225(4) 0.0140(3) 0.0173(3) 0.0007(3) 0.0073(3) 0.0001(3)
S1 0.01787(11) 0.01548(10) 0.01403(10) -0.00338(9) 0.00108(9) 0.00098(9)
S2 0.01615(10) 0.01687(10) 0.01202(10) 0.00039(8) 0.00215(9) -0.00286(9)

loop_
_atom_type_symbol
_atom_type_description
_atom_type_scat_dispersion_real
_atom_type_scat_dispersion_imag
_atom_type_scat_source
C C 0.0033 0.0016 'International Tables Vol C Tables 4.2.6.8 and 6.1.1.4'
H H 0.0000 0.0000 'International Tables Vol C Tables 4.2.6.8 and 6.1.1.4'
N N 0.0061 0.0033 'International Tables Vol C Tables 4.2.6.8 and 6.1.1.4'
O O 0.0106 0.0060 'International Tables Vol C Tables 4.2.6.8 and 6.1.1.4'
F F 0.0171 0.0103 'International Tables Vol C Tables 4.2.6.8 and 6.1.1.4'
S S 0.1246 0.1234 'International Tables Vol C Tables 4.2.6.8 and 6.1.1.4'

loop_
_geom_angle_atom_site_label_1
_geom_angle_atom_site_label_2
_geom_angle_atom_site_label_3
_geom_angle
O3 C2 O1 123.97(10)
O3 C2 C3 124.49(10)
O1 C2 C3 111.50(9)
O2 C3 C2 110.36(8)
O2 C3 C4 113.84(8)
C2 C3 C4 109.83(8)
N1 C4 C8 111.78(9)
N1 C4 C3 111.72(9)
C8 C4 C3 111.35(9)
C6 C5 C7 112.82(11)
C6 C5 C9 110.01(12)
C7 C5 C9 111.23(11)
C6 C5 S1 108.49(9)
C7 C5 S1 110.16(9)
C9 C5 S1 103.70(9)
F1 C8 F3 106.90(10)
F1 C8 F2 106.51(10)
F3 C8 F2 107.11(10)
F1 C8 C4 113.34(10)
F3 C8 C4 112.09(10)
F2 C8 C4 110.53(10)
C10 C11 C17 113.85(12)
C10 C11 C19 110.69(11)
C17 C11 C19 109.82(11)
C10 C11 S2 110.54(9)
C17 C11 S2 107.68(10)
C19 C11 S2 103.74(8)
N2 C12 C18 111.67(9)
N2 C12 C14 110.47(9)
C18 C12 C14 112.80(9)
O8 C14 C15 115.36(9)
O8 C14 C12 108.29(8)
C15 C14 C12 106.39(8)
O7 C15 O5 124.55(11)
O7 C15 C14 122.39(10)
O5 C15 C14 113.06(10)
F6 C18 F4 107.48(10)
F6 C18 F5 107.44(9)
F4 C18 F5 106.40(9)
F6 C18 C12 114.41(9)
F4 C18 C12 110.71(9)
F5 C18 C12 110.04(9)
C4 N1 S1 118.39(7)
C12 N2 S2 116.63(7)
C2 O1 C1 114.33(10)
C15 O5 C16 115.01(10)
O4 S1 N1 110.86(5)
O4 S1 C5 104.84(5)
N1 S1 C5 97.88(5)
O6 S2 N2 111.94(5)
O6 S2 C11 104.25(5)
N2 S2 C11 99.91(5)

loop_
_geom_bond_atom_site_label_1
_geom_bond_atom_site_label_2
_geom_bond_distance
C1 O1 1.4473(15)
C2 O3 1.2020(14)
C2 O1 1.3384(13)
C2 C3 1.5266(15)
C3 O2 1.4084(12)
C3 C4 1.5393(14)
C4 N1 1.4505(13)
C4 C8 1.5247(16)
C5 C6 1.5226(18)
C5 C7 1.5222(19)
C5 C9 1.5293(18)
C5 S1 1.8508(13)
C8 F1 1.3359(16)
C8 F3 1.3417(14)
C8 F2 1.3390(14)
C10 C11 1.519(2)
C11 C17 1.5240(19)
C11 C19 1.5323(17)
C11 S2 1.8364(12)
C12 N2 1.4483(13)
C12 C18 1.5261(15)
C12 C14 1.5408(14)
C14 O8 1.3954(12)
C14 C15 1.5272(15)
C15 O7 1.2040(15)
C15 O5 1.3316(14)
C16 O5 1.4487(15)
C18 F6 1.3241(13)
C18 F4 1.3415(13)
C18 F5 1.3526(13)
N1 S1 1.6717(9)
N2 S2 1.6473(10)
O4 S1 1.4903(9)
O6 S2 1.5013(9)
